data_2014781
loop_
_publ_author_name
'Jedidi Ferjani'
'Graia Mohsen'
'Tahar Jouini'

_publ_section_title
;<i>catena</i>-Poly[[[(<i>N</i>,<i>N</i>,<i>N</i>',<i>N</i>'-tetramethylethylenediamine)copper(II)]-\m-oxalato]
 tetrahydrate]
;
_journal_issue 5
_journal_name_full 'Acta Crystallographica Section C'
_journal_page_first m237
_journal_page_last m239
_journal_paper_doi 10.1107/S010827010500435X
_journal_volume 61
_journal_year 2005
_chemical_formula_iupac '[Cu (C2 O4) (C6 H16 N2)], 4H2 O'
_chemical_formula_moiety 'C8 H16 Cu N2 O4, 4H2 O'
_chemical_formula_sum 'C8 H24 Cu N2 O8'
_chemical_formula_weight 339.83
_chemical_name_common
;
catena-Poly[[[(N,N,N',N'-tetramethylethylenediamine)copper(II)]-\m-oxalato]
tetrahydrate]
;
_chemical_name_systematic
;
catena-Poly[[[(N,N,N',N'-tetramethylethylenediamine)copper(II)]-\m-oxalato]
tetrahydrate]
;
_space_group_IT_number 2
_symmetry_cell_setting triclinic
_symmetry_space_group_name_Hall '-P 1'
_symmetry_space_group_name_H-M 'P -1'
_atom_sites_solution_hydrogens geom
_atom_sites_solution_primary direct
_atom_sites_solution_secondary difmap
_audit_creation_method SHELXL-97
_cell_angle_alpha 101.39(3)
_cell_angle_beta 98.05(2)
_cell_angle_gamma 92.70(3)
_cell_formula_units_Z 2
_cell_length_a 7.405(2)
_cell_length_b 8.890(4)
_cell_length_c 11.883(3)
_cell_measurement_reflns_used 25
_cell_measurement_temperature 293(2)
_cell_measurement_theta_max 16
_cell_measurement_theta_min 10
_cell_volume 757.0(5)
_computing_cell_refinement 'CAD-4 EXPRESS'
_computing_data_collection 'CAD-4 EXPRESS (Enraf--Nonius, 1994)'
_computing_data_reduction 'MolEN (Fair, 1990)'
_computing_molecular_graphics 'ORTEP-3 for Windows (Farrugia, 1997) and PLATON (Spek, 2002)'
_computing_publication_material SHELXL97
_computing_structure_refinement 'SHELXL97 (Sheldrick, 1997)'
_computing_structure_solution 'SHELXS97 (Sheldrick, 1997)'
_diffrn_ambient_temperature 293(2)
_diffrn_measured_fraction_theta_full 0.998
_diffrn_measured_fraction_theta_max 0.998
_diffrn_measurement_device_type 'Enraf--Nonius CAD-4'
_diffrn_measurement_method \w/2\q
_diffrn_radiation_monochromator graphite
_diffrn_radiation_source 'fine-focus sealed tube'
_diffrn_radiation_type MoK\a
_diffrn_radiation_wavelength 0.71073
_diffrn_reflns_av_R_equivalents 0.0263
_diffrn_reflns_av_sigmaI/netI 0.0275
_diffrn_reflns_limit_h_max 9
_diffrn_reflns_limit_h_min 0
_diffrn_reflns_limit_k_max 11
_diffrn_reflns_limit_k_min -11
_diffrn_reflns_limit_l_max 15
_diffrn_reflns_limit_l_min -15
_diffrn_reflns_number 3555
_diffrn_reflns_theta_full 26.97
_diffrn_reflns_theta_max 26.97
_diffrn_reflns_theta_min 1.77
_diffrn_standards_decay_% 0.98
_diffrn_standards_interval_time 120
_diffrn_standards_number 2
_exptl_absorpt_coefficient_mu 1.476
_exptl_absorpt_correction_T_max 0.794
_exptl_absorpt_correction_T_min 0.676
_exptl_absorpt_correction_type '\y scan'
_exptl_absorpt_process_details '(North <i>et al.</i>, 1968)'
_exptl_crystal_colour blue
_exptl_crystal_density_diffrn 1.49
_exptl_crystal_density_meas 1.48
_exptl_crystal_density_method flottation
_exptl_crystal_description parallelepiped
_exptl_crystal_F_000 358
_exptl_crystal_size_max 0.50
_exptl_crystal_size_mid 0.21
_exptl_crystal_size_min 0.14
_refine_diff_density_max 0.639
_refine_diff_density_min -0.559
_refine_ls_extinction_method none
_refine_ls_goodness_of_fit_ref 1.053
_refine_ls_hydrogen_treatment mixed
_refine_ls_matrix_type full
_refine_ls_number_parameters 240
_refine_ls_number_reflns 3292
_refine_ls_number_restraints 117
_refine_ls_restrained_S_all 1.039
_refine_ls_R_factor_all 0.0388
_refine_ls_R_factor_gt 0.0320
_refine_ls_shift/su_max 0.001
_refine_ls_shift/su_mean 0.000
_refine_ls_structure_factor_coef Fsqd
_refine_ls_weighting_details 'calc w = 1/[\s^2^(Fo^2^)+(0.0592P)^2^+0.1027P] where P = (Fo^2^+2Fc^2^)/3'
_refine_ls_weighting_scheme calc
_refine_ls_wR_factor_gt 0.0869
_refine_ls_wR_factor_ref 0.0907
_reflns_number_gt 2920
_reflns_number_total 3295
_reflns_threshold_expression I>2\s(I)
_cod_data_source_file dn1074.cif
_cod_data_source_block I
_cod_original_cell_volume 757.1(5)
_cod_original_sg_symbol_Hall -P1
_cod_database_code 2014781
_cod_database_fobs_code 2014781

loop_
_symmetry_equiv_pos_as_xyz
'x, y, z'
'-x, -y, -z'

loop_
_atom_site_label
_atom_site_fract_x
_atom_site_fract_y
_atom_site_fract_z
_atom_site_U_iso_or_equiv
_atom_site_adp_type
_atom_site_calc_flag
_atom_site_refinement_flags
_atom_site_occupancy
_atom_site_disorder_assembly
_atom_site_disorder_group
_atom_site_type_symbol
Cu1 0.14160(3) 0.29274(2) 0.134160(18) 0.02348(10) Uani d . 1 A . Cu
C1 0.0474(3) 0.4518(2) -0.04893(16) 0.0265(4) Uani d . 1 . . C
C2 -0.0946(3) 0.0335(2) 0.00710(17) 0.0266(4) Uani d . 1 . . C
O1 -0.0222(2) 0.51464(17) 0.14656(12) 0.0318(3) Uani d . 1 . . O
O2 0.1436(2) 0.34702(17) -0.02179(12) 0.0328(3) Uani d . 1 . . O
O3 -0.0943(2) 0.16393(17) 0.07127(14) 0.0339(3) Uani d . 1 . . O
O4 0.2341(2) 0.04907(17) 0.04681(14) 0.0345(3) Uani d . 1 . . O
OW1 0.5447(3) -0.0784(3) 0.14492(17) 0.0584(5) Uani d D 1 . . O
H1W1 0.446(3) -0.045(4) 0.114(3) 0.070 Uiso d D 1 . . H
H2W1 0.618(4) -0.093(4) 0.103(3) 0.070 Uiso d D 1 . . H
OW2 0.3569(3) 0.0969(2) 0.62837(16) 0.0542(5) Uani d D 1 . . O
H1W2 0.380(5) 0.098(4) 0.6987(14) 0.065 Uiso d D 1 . . H
H2W2 0.348(5) 0.012(2) 0.587(2) 0.065 Uiso d D 1 . . H
OW3 0.3272(3) 0.8131(3) 0.47040(18) 0.0577(5) Uani d D 1 . . O
H1W3 0.221(2) 0.804(4) 0.438(3) 0.069 Uiso d D 1 . . H
H2W3 0.403(3) 0.839(4) 0.432(3) 0.069 Uiso d D 1 . . H
OW4 -0.0356(3) 0.7358(3) 0.35038(18) 0.0634(6) Uani d D 1 . . O
H1W4 -0.042(5) 0.681(3) 0.2831(19) 0.076 Uiso d D 1 . . H
H2W4 -0.123(4) 0.790(4) 0.356(3) 0.076 Uiso d D 1 . . H
N2 0.1339(3) 0.2580(2) 0.30008(16) 0.0347(4) Uani d DU 1 . . N
C7 0.2822(5) 0.3711(5) 0.3748(3) 0.0421(8) Uani d PDU 0.74 A 1 C
H71 0.3108 0.3459 0.4507 0.051 Uiso calc PR 0.74 A 1 H
H72 0.2422 0.4746 0.3848 0.051 Uiso calc PR 0.74 A 1 H
C5 -0.0431(7) 0.2994(7) 0.3386(7) 0.0459(13) Uani d PDU 0.74 A 1 C
H51 -0.1403 0.2299 0.2916 0.069 Uiso calc PR 0.74 A 1 H
H52 -0.0642 0.4028 0.3305 0.069 Uiso calc PR 0.74 A 1 H
H53 -0.0389 0.2924 0.4185 0.069 Uiso calc PR 0.74 A 1 H
C8 0.1632(9) 0.0998(6) 0.3137(6) 0.0526(14) Uani d PDU 0.74 A 1 C
H81 0.2824 0.0747 0.2967 0.079 Uiso calc PR 0.74 A 1 H
H82 0.0719 0.0298 0.2613 0.079 Uiso calc PR 0.74 A 1 H
H83 0.1543 0.0916 0.3922 0.079 Uiso calc PR 0.74 A 1 H
C6 0.4491(8) 0.3612(7) 0.3142(4) 0.0449(14) Uani d PDU 0.74 A 1 C
H61 0.5483 0.4321 0.3600 0.054 Uiso calc PR 0.74 A 1 H
H62 0.4895 0.2578 0.3045 0.054 Uiso calc PR 0.74 A 1 H
N1 0.3975(3) 0.4020(2) 0.19789(16) 0.0314(4) Uani d DU 1 . . N
C7B 0.3293(15) 0.2804(19) 0.3551(11) 0.064(4) Uani d PDU 0.26 A 2 C
H7B1 0.3360 0.2951 0.4387 0.077 Uiso calc PR 0.26 A 2 H
H7B2 0.3902 0.1886 0.3286 0.077 Uiso calc PR 0.26 A 2 H
C5B 0.008(3) 0.349(2) 0.3595(19) 0.068(7) Uani d PDU 0.26 A 2 C
H5B1 -0.1145 0.3192 0.3201 0.102 Uiso calc PR 0.26 A 2 H
H5B2 0.0367 0.4562 0.3605 0.102 Uiso calc PR 0.26 A 2 H
H5B3 0.0171 0.3343 0.4378 0.102 Uiso calc PR 0.26 A 2 H
C8B 0.084(3) 0.0884(16) 0.2951(18) 0.064(6) Uani d PDU 0.26 A 2 C
H8B1 0.1696 0.0273 0.2563 0.097 Uiso calc PR 0.26 A 2 H
H8B2 -0.0370 0.0601 0.2533 0.097 Uiso calc PR 0.26 A 2 H
H8B3 0.0890 0.0709 0.3726 0.097 Uiso calc PR 0.26 A 2 H
C6B 0.425(3) 0.4143(16) 0.3267(12) 0.049(5) Uani d PDU 0.26 A 2 C
H6B1 0.5548 0.4181 0.3557 0.059 Uiso calc PR 0.26 A 2 H
H6B2 0.3782 0.5084 0.3639 0.059 Uiso calc PR 0.26 A 2 H
C3 0.4028(4) 0.5703(3) 0.2000(3) 0.0535(7) Uani d . 1 A . C
H3A 0.3194 0.6168 0.2491 0.080 Uiso calc R 1 . . H
H3B 0.3680 0.5866 0.1227 0.080 Uiso calc R 1 . . H
H3C 0.5245 0.6161 0.2298 0.080 Uiso calc R 1 . . H
C4 0.5345(3) 0.3372(3) 0.1251(2) 0.0484(6) Uani d . 1 A . C
H4A 0.6513 0.3932 0.1537 0.073 Uiso calc R 1 . . H
H4B 0.4965 0.3456 0.0462 0.073 Uiso calc R 1 . . H
H4C 0.5443 0.2308 0.1286 0.073 Uiso calc R 1 . . H

loop_
_atom_site_aniso_label
_atom_site_aniso_U_11
_atom_site_aniso_U_22
_atom_site_aniso_U_33
_atom_site_aniso_U_12
_atom_site_aniso_U_13
_atom_site_aniso_U_23
Cu1 0.02363(15) 0.02274(14) 0.02366(14) -0.00211(9) 0.00184(9) 0.00591(9)
C1 0.0271(10) 0.0272(9) 0.0243(9) -0.0025(8) 0.0024(8) 0.0048(7)
C2 0.0236(10) 0.0242(9) 0.0312(10) -0.0015(8) 0.0022(8) 0.0063(7)
O1 0.0406(9) 0.0339(7) 0.0228(6) 0.0050(6) 0.0062(6) 0.0089(6)
O2 0.0394(9) 0.0340(7) 0.0273(7) 0.0096(6) 0.0071(6) 0.0089(6)
O3 0.0234(8) 0.0292(7) 0.0446(9) 0.0000(6) 0.0039(6) -0.0018(6)
O4 0.0218(7) 0.0303(7) 0.0468(9) -0.0024(6) 0.0007(6) 0.0009(6)
OW1 0.0489(12) 0.0873(16) 0.0452(11) 0.0156(11) 0.0112(9) 0.0230(10)
OW2 0.0644(13) 0.0545(11) 0.0386(10) 0.0025(10) 0.0047(9) -0.0003(8)
OW3 0.0570(13) 0.0592(12) 0.0549(12) -0.0005(11) 0.0085(10) 0.0083(10)
OW4 0.0682(15) 0.0662(14) 0.0470(11) 0.0179(11) 0.0017(10) -0.0074(10)
N2 0.0354(10) 0.0422(10) 0.0302(9) 0.0008(8) 0.0055(8) 0.0162(8)
C7 0.044(2) 0.052(2) 0.0262(15) -0.0024(17) 0.0012(13) 0.0041(15)
C5 0.046(2) 0.056(3) 0.044(3) 0.009(2) 0.022(2) 0.020(2)
C8 0.073(4) 0.048(2) 0.045(3) 0.020(2) 0.008(3) 0.0260(19)
C6 0.034(2) 0.064(4) 0.032(2) -0.007(3) -0.0071(15) 0.009(2)
N1 0.0276(9) 0.0322(9) 0.0313(9) -0.0060(7) 0.0024(7) 0.0022(7)
C7B 0.052(8) 0.100(11) 0.041(6) -0.012(7) -0.017(5) 0.039(7)
C5B 0.113(18) 0.071(12) 0.032(8) 0.040(12) 0.031(11) 0.020(8)
C8B 0.089(15) 0.072(9) 0.044(8) 0.014(9) 0.001(10) 0.046(7)
C6B 0.050(9) 0.043(8) 0.045(7) -0.007(7) -0.013(6) 0.004(6)
C3 0.0441(15) 0.0301(12) 0.079(2) -0.0120(11) 0.0052(14) -0.0009(12)
C4 0.0296(13) 0.0488(14) 0.0626(16) -0.0045(10) 0.0125(11) -0.0007(12)

loop_
_atom_type_symbol
_atom_type_description
_atom_type_scat_dispersion_real
_atom_type_scat_dispersion_imag
_atom_type_scat_source
O O 0.0106 0.0060 'International Tables Vol C Tables 4.2.6.8 and 6.1.1.4'
C C 0.0033 0.0016 'International Tables Vol C Tables 4.2.6.8 and 6.1.1.4'
Cu Cu 0.3201 1.2651 'International Tables Vol C Tables 4.2.6.8 and 6.1.1.4'
N N 0.0061 0.0033 'International Tables Vol C Tables 4.2.6.8 and 6.1.1.4'
H H 0.0000 0.0000 'International Tables Vol C Tables 4.2.6.8 and 6.1.1.4'

loop_
_geom_angle_atom_site_label_1
_geom_angle_atom_site_label_2
_geom_angle_atom_site_label_3
_geom_angle_site_symmetry_1
_geom_angle_site_symmetry_3
_geom_angle
_geom_angle_publ_flag
O2 Cu1 O3 . . 89.33(7) y
O2 Cu1 N1 . . 92.45(7) y
O3 Cu1 N1 . . 173.55(6) y
O2 Cu1 N2 . . 174.60(7) y
O3 Cu1 N2 . . 92.38(8) y
N1 Cu1 N2 . . 86.41(8) y
O2 Cu1 O1 . . 76.80(6) y
O3 Cu1 O1 . . 89.03(7) y
N1 Cu1 O1 . . 97.41(7) y
N2 Cu1 O1 . . 98.11(7) y
O2 Cu1 O4 . . 85.68(7) y
O3 Cu1 O4 . . 75.71(6) y
N1 Cu1 O4 . . 98.23(7) y
N2 Cu1 O4 . . 99.70(8) y
O1 Cu1 O4 . . 156.92(6) y
O1 C1 O2 2_565 . 125.39(19) y
O1 C1 C1 2_565 2_565 117.4(2) y
O2 C1 C1 . 2_565 117.2(2) y
O4 C2 O3 2 . 125.66(19) y
O4 C2 C2 2 2 116.6(2) y
O3 C2 C2 . 2 117.7(2) y
C1 O1 Cu1 2_565 . 108.45(13) ?
C1 O2 Cu1 . . 119.26(13) ?
C2 O3 Cu1 . . 120.42(13) ?
C2 O4 Cu1 2 . 108.57(13) ?
H1W1 OW1 H2W1 . . 113(3) ?
H1W2 OW2 H2W2 . . 114(3) ?
H1W3 OW3 H2W3 . . 115(3) ?
H1W4 OW4 H2W4 . . 112(2) ?
C8 N2 C5 . . 108.3(4) ?
C5B N2 C7B . . 116.8(10) ?
C8 N2 C7 . . 111.3(3) ?
C5 N2 C7 . . 107.7(3) ?
C5B N2 C8B . . 109.5(12) ?
C7B N2 C8B . . 103.3(9) ?
C5B N2 Cu1 . . 113.3(10) ?
C8 N2 Cu1 . . 114.1(3) ?
C5 N2 Cu1 . . 110.9(4) ?
C7B N2 Cu1 . . 103.8(5) ?
C7 N2 Cu1 . . 104.18(17) ?
C8B N2 Cu1 . . 109.4(8) ?
N2 C7 C6 . . 107.6(3) ?
N2 C7 H71 . . 110.2 ?
C6 C7 H71 . . 110.2 ?
N2 C7 H72 . . 110.2 ?
C6 C7 H72 . . 110.2 ?
H71 C7 H72 . . 108.5 ?
N2 C5 H51 . . 109.5 ?
N2 C5 H52 . . 109.5 ?
N2 C5 H53 . . 109.5 ?
N2 C8 H81 . . 109.5 ?
N2 C8 H82 . . 109.5 ?
N2 C8 H83 . . 109.5 ?
N1 C6 C7 . . 107.9(4) ?
N1 C6 H61 . . 110.1 ?
C7 C6 H61 . . 110.1 ?
N1 C6 H62 . . 110.1 ?
C7 C6 H62 . . 110.1 ?
H61 C6 H62 . . 108.4 ?
C4 N1 C3 . . 107.2(2) ?
C4 N1 C6B . . 121.9(8) ?
C3 N1 C6B . . 96.8(6) ?
C4 N1 C6 . . 106.3(3) ?
C3 N1 C6 . . 114.7(3) ?
C4 N1 Cu1 . . 110.79(14) ?
C3 N1 Cu1 . . 112.45(16) ?
C6B N1 Cu1 . . 106.9(7) ?
C6 N1 Cu1 . . 105.3(3) ?
C6B C7B N2 . . 111.9(11) ?
C6B C7B H7B1 . . 109.2 ?
N2 C7B H7B1 . . 109.2 ?
C6B C7B H7B2 . . 109.2 ?
N2 C7B H7B2 . . 109.2 ?
H7B1 C7B H7B2 . . 107.9 ?
N2 C5B H5B1 . . 109.5 ?
N2 C5B H5B2 . . 109.5 ?
H5B1 C5B H5B2 . . 109.5 ?
N2 C5B H5B3 . . 109.5 ?
H5B1 C5B H5B3 . . 109.5 ?
H5B2 C5B H5B3 . . 109.5 ?
N2 C8B H8B1 . . 109.5 ?
N2 C8B H8B2 . . 109.5 ?
H8B1 C8B H8B2 . . 109.5 ?
N2 C8B H8B3 . . 109.5 ?
H8B1 C8B H8B3 . . 109.5 ?
H8B2 C8B H8B3 . . 109.5 ?
C7B C6B N1 . . 109.8(10) ?
C7B C6B H6B1 . . 109.7 ?
N1 C6B H6B1 . . 109.7 ?
C7B C6B H6B2 . . 109.7 ?
N1 C6B H6B2 . . 109.7 ?
H6B1 C6B H6B2 . . 108.2 ?
N1 C3 H3A . . 109.5 ?
N1 C3 H3B . . 109.5 ?
H3A C3 H3B . . 109.5 ?
N1 C3 H3C . . 109.5 ?
H3A C3 H3C . . 109.5 ?
H3B C3 H3C . . 109.5 ?
N1 C4 H4A . . 109.5 ?
N1 C4 H4B . . 109.5 ?
H4A C4 H4B . . 109.5 ?
N1 C4 H4C . . 109.5 ?
H4A C4 H4C . . 109.5 ?
H4B C4 H4C . . 109.5 ?

loop_
_geom_bond_atom_site_label_1
_geom_bond_atom_site_label_2
_geom_bond_site_symmetry_2
_geom_bond_distance
_geom_bond_publ_flag
Cu1 O2 . 2.0069(15) y
Cu1 O3 . 2.0073(16) y
Cu1 N1 . 2.0596(19) y
Cu1 N2 . 2.0630(18) y
Cu1 O1 . 2.3549(18) y
Cu1 O4 . 2.3854(18) y
C1 O1 2_565 1.245(2) y
C1 O2 . 1.264(3) y
C1 C1 2_565 1.572(4) y
C2 O4 2 1.255(3) y
C2 O3 . 1.255(2) y
C2 C2 2 1.566(4) y
OW1 H1W1 . 0.864(17) ?
OW1 H2W1 . 0.79(3) ?
OW2 H1W2 . 0.826(17) ?
OW2 H2W2 . 0.811(17) ?
OW3 H1W3 . 0.821(17) ?
OW3 H2W3 . 0.820(17) ?
OW4 H1W4 . 0.845(17) ?
OW4 H2W4 . 0.826(17) ?
N2 C5B . 1.436(13) y
N2 C8 . 1.470(5) y
N2 C5 . 1.486(5) y
N2 C7B . 1.489(10) y
N2 C7 . 1.508(4) y
N2 C8B . 1.523(13) y
C7 C6 . 1.513(6) y
C7 H71 . 0.9700 ?
C7 H72 . 0.9700 ?
C5 H51 . 0.9600 ?
C5 H52 . 0.9600 ?
C5 H53 . 0.9600 ?
C8 H81 . 0.9600 ?
C8 H82 . 0.9600 ?
C8 H83 . 0.9600 ?
C6 N1 . 1.500(5) y
C6 H61 . 0.9700 ?
C6 H62 . 0.9700 ?
N1 C4 . 1.487(3) y
N1 C3 . 1.490(3) y
N1 C6B . 1.497(14) y
C7B C6B . 1.476(14) y
C7B H7B1 . 0.9700 ?
C7B H7B2 . 0.9700 ?
C5B H5B1 . 0.9600 ?
C5B H5B2 . 0.9600 ?
C5B H5B3 . 0.9600 ?
C8B H8B1 . 0.9600 ?
C8B H8B2 . 0.9600 ?
C8B H8B3 . 0.9600 ?
C6B H6B1 . 0.9700 ?
C6B H6B2 . 0.9700 ?
C3 H3A . 0.9600 ?
C3 H3B . 0.9600 ?
C3 H3C . 0.9600 ?
C4 H4A . 0.9600 ?
C4 H4B . 0.9600 ?
C4 H4C . 0.9600 ?

loop_
_geom_hbond_atom_site_label_D
_geom_hbond_atom_site_label_H
_geom_hbond_atom_site_label_A
_geom_hbond_site_symmetry_A
_geom_hbond_distance_DH
_geom_hbond_distance_HA
_geom_hbond_distance_DA
_geom_hbond_angle_DHA
OW1 H1W1 O4 . 0.864(17) 1.957(18) 2.820(3) 175(4)
OW1 H2W1 O4 2_655 0.79(3) 2.30(3) 3.030(3) 155(3)
OW2 H1W2 OW1 2_656 0.826(17) 1.909(18) 2.730(3) 172(3)
OW2 H2W2 OW3 1_545 0.811(17) 2.004(17) 2.811(3) 173(3)
OW3 H1W3 OW4 . 0.821(17) 2.034(18) 2.844(3) 169(4)
OW3 H2W3 OW2 2_666 0.820(17) 2.104(17) 2.907(3) 166(3)
OW4 H1W4 O1 . 0.845(17) 1.994(18) 2.819(3) 165(3)
OW4 H2W4 OW2 2_566 0.826(17) 2.056(18) 2.879(3) 174(4)
